data_4132411
loop_
_publ_author_name
'Dhers, S\'ebastien'
'Mondal, Abhishake'
'Aguil\`a, David'
'Ram\'irez, Juan'
'Vela, Sergi'
'Dechambenoit, Pierre'
'Rouzi\`eres, Mathieu'
'Nitschke, Jonathan R.'
'Cl\'erac, Rodolphe'
'Lehn, Jean-Marie'

_publ_section_title
;
 Spin State Chemistry: Modulation of Ligand p K<sub>a</sub> by Spin State
 Switching in a [2\\times 2] Iron(II) Grid-Type Complex.
;
_journal_issue 26
_journal_name_full 'Journal of the American Chemical Society'
_journal_page_first 8218
_journal_page_last 8227
_journal_paper_doi 10.1021/jacs.8b03735
_journal_volume 140
_journal_year 2018
_chemical_formula_moiety 'C88 H68 Fe4 N32, 4(B F4), 12(C2 H3 N)'
_chemical_formula_sum 'C112 H104 B4 F16 Fe4 N44'
_chemical_formula_weight 2637.03
_space_group_crystal_system monoclinic
_space_group_IT_number 14
_space_group_name_Hall '-P 2ybc'
_space_group_name_H-M_alt 'P 1 21/c 1'
_atom_sites_solution_hydrogens geom
_audit_creation_method SHELXL-2014/7
_cell_angle_alpha 90
_cell_angle_beta 116.955(3)
_cell_angle_gamma 90
_cell_formula_units_Z 4
_cell_length_a 17.5399(8)
_cell_length_b 25.9317(11)
_cell_length_c 28.7826(12)
_cell_measurement_reflns_used 9970
_cell_measurement_temperature 120(2)
_cell_measurement_theta_max 21.13
_cell_measurement_theta_min 2.19
_cell_volume 11669.2(9)
_computing_cell_refinement 'Bruker SAINT'
_computing_data_collection 'Bruker APEX2'
_computing_data_reduction 'Bruker SAINT'
_computing_structure_refinement 'SHELXL-2014/7 (Sheldrick, 2014)'
_computing_structure_solution 'Intrinsic Phasing SHELXT (Sheldrick, 2014)'
_diffrn_ambient_temperature 120(2)
_diffrn_measured_fraction_theta_full 0.998
_diffrn_measured_fraction_theta_max 0.998
_diffrn_measurement_device_type 'Bruker APEX-II Quasar'
_diffrn_measurement_method 'phi and omega scans'
_diffrn_radiation_type MoK\a
_diffrn_radiation_wavelength 0.71073
_diffrn_reflns_av_R_equivalents 0.1016
_diffrn_reflns_av_unetI/netI 0.0651
_diffrn_reflns_Laue_measured_fraction_full 0.998
_diffrn_reflns_Laue_measured_fraction_max 0.998
_diffrn_reflns_limit_h_max 19
_diffrn_reflns_limit_h_min -19
_diffrn_reflns_limit_k_max 28
_diffrn_reflns_limit_k_min -28
_diffrn_reflns_limit_l_max 31
_diffrn_reflns_limit_l_min -32
_diffrn_reflns_number 192153
_diffrn_reflns_point_group_measured_fraction_full 0.998
_diffrn_reflns_point_group_measured_fraction_max 0.998
_diffrn_reflns_theta_full 23.324
_diffrn_reflns_theta_max 23.324
_diffrn_reflns_theta_min 1.116
_diffrn_source 'Incoatec microfocus sealed tube'
_exptl_absorpt_coefficient_mu 0.584
_exptl_absorpt_correction_T_max 0.7452
_exptl_absorpt_correction_T_min 0.6624
_exptl_absorpt_correction_type multi-scan
_exptl_absorpt_process_details SADABS
_exptl_crystal_colour red
_exptl_crystal_density_diffrn 1.501
_exptl_crystal_density_meas ?
_exptl_crystal_description plate
_exptl_crystal_F_000 5408
_exptl_crystal_size_max 0.400
_exptl_crystal_size_mid 0.320
_exptl_crystal_size_min 0.050
_refine_diff_density_max 1.133
_refine_diff_density_min -0.975
_refine_diff_density_rms 0.089
_refine_ls_extinction_method none
_refine_ls_goodness_of_fit_ref 1.064
_refine_ls_hydrogen_treatment riding
_refine_ls_matrix_type full
_refine_ls_number_parameters 1502
_refine_ls_number_reflns 16860
_refine_ls_number_restraints 349
_refine_ls_restrained_S_all 1.063
_refine_ls_R_factor_all 0.1271
_refine_ls_R_factor_gt 0.0921
_refine_ls_shift/su_max 0.001
_refine_ls_shift/su_mean 0.000
_refine_ls_structure_factor_coef Fsqd
_refine_ls_weighting_details 'w=1/[\s^2^(Fo^2^)+(0.1038P)^2^+54.8176P] where P=(Fo^2^+2Fc^2^)/3'
_refine_ls_weighting_scheme calc
_refine_ls_wR_factor_gt 0.2415
_refine_ls_wR_factor_ref 0.2586
_reflns_Friedel_coverage 0.000
_reflns_number_gt 11556
_reflns_number_total 16860
_reflns_threshold_expression 'I > 2\s(I)'
_cod_data_source_file ja8b03735_si_006.cif
_cod_data_source_block shelx
_cod_depositor_comments
;
The following automatic conversions were performed:

data item '_exptl_crystal_density_meas' value 'not measured' was
changed to '?' -- the value is perceived as not measured.

Automatic conversion script
Id: cif_fix_values 6909 2019-04-08 15:41:33Z antanas 
;
_cod_original_sg_symbol_H-M 'P 21/c'
_cod_database_code 4132411
_shelx_shelxl_version_number 2014/7
_shelx_space_group_comment
;
The symmetry employed for this shelxl refinement is uniquely defined
by the following loop, which should always be used as a source of
symmetry information in preference to the above space-group names.
They are only intended as comments.
;
_shelx_estimated_absorpt_t_min 0.800
_shelx_estimated_absorpt_t_max 0.971

loop_
_space_group_symop_operation_xyz
'x, y, z'
'-x, y+1/2, -z+1/2'
'-x, -y, -z'
'x, -y-1/2, z-1/2'

loop_
_atom_site_label
_atom_site_type_symbol
_atom_site_fract_x
_atom_site_fract_y
_atom_site_fract_z
_atom_site_U_iso_or_equiv
_atom_site_adp_type
_atom_site_occupancy
_atom_site_site_symmetry_order
_atom_site_calc_flag
_atom_site_refinement_flags_posn
_atom_site_refinement_flags_adp
_atom_site_refinement_flags_occupancy
_atom_site_disorder_assembly
_atom_site_disorder_group
Fe1 Fe 0.27695(7) 0.12397(4) 0.71263(5) 0.0412(3) Uani 1 1 d . . . . .
Fe2 Fe 0.45233(6) 0.32890(4) 0.69381(4) 0.0360(3) Uani 1 1 d . . . . .
Fe3A Fe 0.1600(6) 0.4753(4) 0.6863(3) 0.0494(15) Uani 0.5 1 d D . P A 1
Fe3B Fe 0.1399(6) 0.4693(4) 0.6667(3) 0.0494(15) Uani 0.5 1 d D . P A 2
Fe4 Fe -0.02986(6) 0.26707(4) 0.69006(4) 0.0364(3) Uani 1 1 d . . . . .
N1 N 0.2154(4) 0.0646(2) 0.7209(3) 0.0428(16) Uani 1 1 d . U . . .
N2 N 0.2114(4) 0.1082(2) 0.6434(3) 0.0495(17) Uani 1 1 d . . . . .
N3 N 0.2191(4) 0.1343(2) 0.6034(3) 0.0536(18) Uani 1 1 d . . . . .
N4 N 0.3096(4) 0.1820(2) 0.6782(2) 0.0362(14) Uani 1 1 d . . . . .
N5 N 0.3749(4) 0.2595(2) 0.6683(3) 0.0398(15) Uani 1 1 d . . . . .
N6 N 0.3610(4) 0.2844(2) 0.5876(3) 0.0514(17) Uani 1 1 d . . . . .
H6N H 0.3447 0.2796 0.5541 0.062 Uiso 1 1 d R U . . .
N7 N 0.4104(4) 0.3246(2) 0.6142(2) 0.0433(15) Uani 1 1 d . . . . .
N8 N 0.5099(4) 0.3942(2) 0.6750(3) 0.0512(18) Uani 1 1 d . . . . .
N9 N 0.5696(4) 0.2865(2) 0.7128(3) 0.0422(15) Uani 1 1 d . . . . .
N10 N 0.5253(4) 0.3366(2) 0.7740(3) 0.0481(17) Uani 1 1 d . . . . .
N11 N 0.4951(5) 0.3664(2) 0.7999(3) 0.0538(18) Uani 1 1 d . . . . .
H11N H 0.5257 0.3720 0.8335 0.065 Uiso 1 1 d R U . . .
N12 N 0.3799(4) 0.3800(2) 0.7199(3) 0.0468(17) Uani 1 1 d . . . . .
N13 N 0.2597(4) 0.4320(2) 0.7093(3) 0.056(2) Uani 1 1 d . . . . .
N20 N 0.0770(4) 0.4076(2) 0.6524(3) 0.0541(19) Uani 1 1 d . . . . .
N21 N 0.0054(4) 0.3305(2) 0.6541(3) 0.0425(15) Uani 1 1 d . . . . .
N22 N -0.0920(5) 0.2907(3) 0.5776(3) 0.068(2) Uani 1 1 d . . . . .
H22N H -0.1215 0.2881 0.5435 0.082 Uiso 1 1 d R U . . .
N23 N -0.1032(5) 0.2570(3) 0.6097(3) 0.0583(19) Uani 1 1 d . . . . .
N24 N -0.1094(4) 0.1996(2) 0.6810(3) 0.0517(18) Uani 1 1 d . . . . .
N25 N -0.1302(4) 0.3105(2) 0.6977(3) 0.0475(17) Uani 1 1 d . . . . .
N26 N 0.0081(4) 0.2710(2) 0.7699(2) 0.0405(15) Uani 1 1 d . . . . .
N27 N 0.0814(4) 0.2476(2) 0.8032(2) 0.0442(16) Uani 1 1 d . . . . .
H27N H 0.0991 0.2481 0.8371 0.053 Uiso 1 1 d R U . . .
N28 N 0.0890(3) 0.22236(19) 0.7287(2) 0.0336(14) Uani 1 1 d . . . . .
N29 N 0.2048(3) 0.17082(19) 0.7337(2) 0.0331(13) Uani 1 1 d . . . . .
N30 N 0.3213(4) 0.1523(2) 0.8158(3) 0.0487(17) Uani 1 1 d . . . . .
N31 N 0.3486(4) 0.1282(2) 0.7846(3) 0.0447(16) Uani 1 1 d . . . . .
N32 N 0.3737(5) 0.0804(2) 0.7172(3) 0.0544(19) Uani 1 1 d . . . . .
C1 C 0.2162(5) 0.0442(3) 0.7635(4) 0.054(2) Uani 1 1 d . . . . .
H1 H 0.2500 0.0599 0.7953 0.064 Uiso 1 1 calc R U . . .
C2 C 0.1702(6) 0.0011(3) 0.7634(5) 0.065(3) Uani 1 1 d . . . . .
H2 H 0.1735 -0.0116 0.7945 0.078 Uiso 1 1 calc R U . . .
C3 C 0.1193(7) -0.0230(3) 0.7171(6) 0.085(4) Uani 1 1 d . . . . .
H3 H 0.0879 -0.0521 0.7163 0.102 Uiso 1 1 calc R U . . .
C4 C 0.1158(6) -0.0032(3) 0.6715(5) 0.068(3) Uani 1 1 d . . . . .
H4 H 0.0825 -0.0188 0.6395 0.081 Uiso 1 1 calc R U . . .
C5 C 0.1641(6) 0.0411(3) 0.6752(4) 0.060(3) Uani 1 1 d . U . . .
C6 C 0.1626(5) 0.0665(3) 0.6297(4) 0.057(2) Uani 1 1 d . . . . .
H6 H 0.1316 0.0550 0.5956 0.068 Uiso 1 1 calc R U . . .
C7 C 0.2715(5) 0.1747(3) 0.6252(3) 0.0441(19) Uani 1 1 d . . . . .
C8 C 0.2885(5) 0.2080(3) 0.5934(3) 0.048(2) Uani 1 1 d . . . . .
H8 H 0.2663 0.2020 0.5578 0.057 Uiso 1 1 calc R U . . .
C9 C 0.3391(5) 0.2502(3) 0.6163(3) 0.0409(18) Uani 1 1 d . . . . .
C10 C 0.3604(4) 0.2239(3) 0.6979(3) 0.0385(18) Uani 1 1 d . . . . .
C11 C 0.4039(4) 0.2310(2) 0.7546(3) 0.0353(17) Uani 1 1 d . . . . .
C12 C 0.3682(5) 0.2629(3) 0.7782(3) 0.050(2) Uani 1 1 d . . . . .
H12 H 0.3156 0.2785 0.7582 0.060 Uiso 1 1 calc R U . . .
C13 C 0.4095(8) 0.2714(4) 0.8303(4) 0.076(3) Uani 1 1 d . . . . .
H13 H 0.3849 0.2925 0.8460 0.091 Uiso 1 1 calc R U . . .
C14 C 0.4898(8) 0.2483(5) 0.8607(4) 0.091(4) Uani 1 1 d . . . . .
H14 H 0.5187 0.2545 0.8964 0.109 Uiso 1 1 calc R U . . .
C15 C 0.5255(6) 0.2165(4) 0.8372(4) 0.072(3) Uani 1 1 d . . . . .
H15 H 0.5779 0.2006 0.8568 0.086 Uiso 1 1 calc R U . . .
C16 C 0.4825(5) 0.2089(3) 0.7849(4) 0.051(2) Uani 1 1 d . . . . .
H16 H 0.5071 0.1881 0.7690 0.061 Uiso 1 1 calc R U . . .
C17 C 0.4345(5) 0.3589(3) 0.5907(4) 0.054(2) Uani 1 1 d . . . . .
H17 H 0.4166 0.3584 0.5550 0.065 Uiso 1 1 calc R U . . .
C18 C 0.4911(5) 0.3979(3) 0.6244(4) 0.057(2) Uani 1 1 d . . . . .
C19 C 0.5242(6) 0.4369(3) 0.6047(5) 0.079(3) Uani 1 1 d . . . . .
H19 H 0.5089 0.4396 0.5693 0.094 Uiso 1 1 calc R U . . .
C20 C 0.5812(7) 0.4712(3) 0.6411(7) 0.098(5) Uani 1 1 d . . . . .
H20 H 0.6048 0.4979 0.6303 0.117 Uiso 1 1 calc R U . . .
C21 C 0.6022(6) 0.4658(4) 0.6925(6) 0.079(4) Uani 1 1 d . . . . .
H21 H 0.6420 0.4879 0.7169 0.095 Uiso 1 1 calc R U . . .
C22 C 0.5643(5) 0.4271(3) 0.7086(5) 0.070(3) Uani 1 1 d . . . . .
H22 H 0.5777 0.4244 0.7437 0.084 Uiso 1 1 calc R U . . .
C23 C 0.5917(5) 0.2629(3) 0.6792(3) 0.052(2) Uani 1 1 d . . . . .
H23 H 0.5545 0.2651 0.6438 0.062 Uiso 1 1 calc R U . . .
C24 C 0.6660(6) 0.2356(3) 0.6942(4) 0.062(2) Uani 1 1 d . . . . .
H24 H 0.6782 0.2190 0.6698 0.075 Uiso 1 1 calc R U . . .
C25 C 0.7227(6) 0.2335(3) 0.7473(5) 0.067(3) Uani 1 1 d . . . . .
H25 H 0.7741 0.2156 0.7590 0.081 Uiso 1 1 calc R U . . .
C26 C 0.7014(6) 0.2584(3) 0.7821(4) 0.063(3) Uani 1 1 d . . . . .
H26 H 0.7377 0.2571 0.8177 0.075 Uiso 1 1 calc R U . . .
C27 C 0.6244(5) 0.2858(3) 0.7633(3) 0.0447(19) Uani 1 1 d . . . . .
C28 C 0.5985(5) 0.3135(3) 0.7969(3) 0.0474(19) Uani 1 1 d . . . . .
H28 H 0.6321 0.3147 0.8328 0.057 Uiso 1 1 calc R U . . .
C29 C 0.4161(6) 0.3866(3) 0.7727(4) 0.054(2) Uani 1 1 d . . . . .
C30 C 0.3754(6) 0.4140(3) 0.7957(4) 0.056(2) Uani 1 1 d . . . . .
H30 H 0.4001 0.4177 0.8317 0.068 Uiso 1 1 calc R U . . .
C31 C 0.2958(6) 0.4366(3) 0.7639(5) 0.070(3) Uani 1 1 d . . . . .
C32 C 0.3057(5) 0.4051(3) 0.6916(4) 0.048(2) Uani 1 1 d . . . . .
C33 C 0.2729(5) 0.4017(3) 0.6347(4) 0.050(2) Uani 1 1 d . . . . .
C34 C 0.2232(6) 0.3613(4) 0.6082(5) 0.071(3) Uani 1 1 d . . . . .
H34 H 0.2074 0.3366 0.6258 0.085 Uiso 1 1 calc R U . . .
C35 C 0.1970(7) 0.3567(5) 0.5575(7) 0.106(4) Uani 1 1 d . . . . .
H35 H 0.1624 0.3290 0.5396 0.127 Uiso 1 1 calc R U . . .
C36 C 0.2211(9) 0.3936(7) 0.5301(5) 0.110(5) Uani 1 1 d . . . . .
H36 H 0.2036 0.3897 0.4946 0.132 Uiso 1 1 calc R U . . .
C37 C 0.2714(8) 0.4357(5) 0.5572(5) 0.090(4) Uani 1 1 d . . . . .
H37 H 0.2867 0.4609 0.5400 0.108 Uiso 1 1 calc R U . . .
C38 C 0.2975(6) 0.4388(3) 0.6097(4) 0.060(2) Uani 1 1 d . . . . .
H38 H 0.3320 0.4661 0.6286 0.072 Uiso 1 1 calc R U . . .
C51 C 0.0402(6) 0.4057(4) 0.5989(5) 0.069(3) Uani 1 1 d . . . . .
C52 C -0.0160(7) 0.3651(4) 0.5719(4) 0.073(3) Uani 1 1 d . . . . .
H52 H -0.0401 0.3623 0.5358 0.088 Uiso 1 1 calc R U . . .
C53 C -0.0338(6) 0.3297(3) 0.6016(4) 0.058(2) Uani 1 1 d . . . . .
C54 C 0.0574(5) 0.3697(3) 0.6778(4) 0.046(2) Uani 1 1 d . U . . .
C55 C 0.0951(4) 0.3718(2) 0.7348(3) 0.0366(17) Uani 1 1 d . U . . .
C56 C 0.1691(5) 0.3446(3) 0.7640(4) 0.053(2) Uani 1 1 d . . . . .
H56 H 0.1956 0.3260 0.7477 0.064 Uiso 1 1 calc R U . . .
C57 C 0.2026(6) 0.3452(4) 0.8165(5) 0.076(3) Uani 1 1 d . . . . .
H57 H 0.2531 0.3273 0.8362 0.091 Uiso 1 1 calc R U . . .
C58 C 0.1631(7) 0.3724(4) 0.8423(4) 0.080(3) Uani 1 1 d . . . . .
H58 H 0.1864 0.3720 0.8784 0.096 Uiso 1 1 calc R U . . .
C59 C 0.0900(6) 0.3993(3) 0.8129(4) 0.063(3) Uani 1 1 d . . . . .
H59 H 0.0638 0.4179 0.8293 0.076 Uiso 1 1 calc R U . . .
C60 C 0.0532(5) 0.3993(3) 0.7579(4) 0.052(2) Uani 1 1 d . . . . .
H60 H 0.0028 0.4171 0.7378 0.063 Uiso 1 1 calc R U . . .
C61 C -0.1589(6) 0.2200(4) 0.5916(4) 0.081(3) Uani 1 1 d . . . . .
H61 H -0.1913 0.2141 0.5561 0.097 Uiso 1 1 calc R U . . .
C62 C -0.1670(6) 0.1889(3) 0.6308(5) 0.066(3) Uani 1 1 d . . . . .
C63 C -0.2288(7) 0.1488(4) 0.6184(6) 0.098(4) Uani 1 1 d . . . . .
H63 H -0.2664 0.1406 0.5841 0.118 Uiso 1 1 calc R U . . .
C64 C -0.2304(10) 0.1227(4) 0.6595(8) 0.114(5) Uani 1 1 d . . . . .
H64 H -0.2706 0.0967 0.6527 0.137 Uiso 1 1 calc R U . . .
C65 C -0.1755(7) 0.1336(4) 0.7094(6) 0.080(3) Uani 1 1 d . . . . .
H65 H -0.1778 0.1161 0.7369 0.095 Uiso 1 1 calc R U . . .
C66 C -0.1146(5) 0.1724(3) 0.7183(4) 0.060(3) Uani 1 1 d . . . . .
H66 H -0.0755 0.1795 0.7526 0.073 Uiso 1 1 calc R U . . .
C67 C -0.2012(5) 0.3299(3) 0.6626(4) 0.063(2) Uani 1 1 d . . . . .
H67 H -0.2141 0.3246 0.6279 0.076 Uiso 1 1 calc R U . . .
C68 C -0.2611(6) 0.3587(3) 0.6731(5) 0.070(3) Uani 1 1 d . . . . .
H68 H -0.3114 0.3714 0.6464 0.084 Uiso 1 1 calc R U . . .
C69 C -0.2406(7) 0.3666(4) 0.7245(6) 0.087(4) Uani 1 1 d . . . . .
H69 H -0.2770 0.3857 0.7333 0.104 Uiso 1 1 calc R U . . .
C70 C -0.1686(5) 0.3470(3) 0.7619(4) 0.064(3) Uani 1 1 d . . . . .
H70 H -0.1551 0.3522 0.7968 0.076 Uiso 1 1 calc R U . . .
C71 C -0.1148(5) 0.3194(3) 0.7490(4) 0.053(2) Uani 1 1 d . . . . .
C72 C -0.0374(5) 0.2961(3) 0.7873(3) 0.048(2) Uani 1 1 d . . . . .
H72 H -0.0207 0.2991 0.8228 0.057 Uiso 1 1 calc R U . . .
C73 C 0.1261(4) 0.2232(2) 0.7822(3) 0.0357(17) Uani 1 1 d . . . . .
C74 C 0.2016(5) 0.1999(3) 0.8120(3) 0.0417(18) Uani 1 1 d . . . . .
H74 H 0.2255 0.2008 0.8482 0.050 Uiso 1 1 calc R U . . .
C75 C 0.2428(5) 0.1745(3) 0.7873(3) 0.0374(17) Uani 1 1 d . . . . .
C76 C 0.1311(4) 0.1948(2) 0.7074(3) 0.0324(16) Uani 1 1 d . . . . .
C77 C 0.0891(4) 0.1934(3) 0.6500(3) 0.0412(18) Uani 1 1 d . . . . .
C78 C 0.0301(5) 0.1554(3) 0.6242(3) 0.054(2) Uani 1 1 d . . . . .
H78 H 0.0184 0.1302 0.6430 0.065 Uiso 1 1 calc R U . . .
C79 C -0.0111(7) 0.1550(5) 0.5708(5) 0.090(4) Uani 1 1 d . . . . .
H79 H -0.0524 0.1299 0.5540 0.108 Uiso 1 1 calc R U . . .
C80 C 0.0058(8) 0.1895(7) 0.5419(5) 0.115(6) Uani 1 1 d . . . . .
H80 H -0.0214 0.1877 0.5057 0.138 Uiso 1 1 calc R U . . .
C81 C 0.0651(8) 0.2279(5) 0.5677(4) 0.084(3) Uani 1 1 d . . . . .
H81 H 0.0773 0.2522 0.5483 0.101 Uiso 1 1 calc R U . . .
C82 C 0.1066(5) 0.2310(3) 0.6214(3) 0.052(2) Uani 1 1 d . . . . .
H82 H 0.1453 0.2574 0.6381 0.063 Uiso 1 1 calc R U . . .
C83 C 0.4209(5) 0.1029(3) 0.8045(4) 0.050(2) Uani 1 1 d . . . . .
H83 H 0.4579 0.1019 0.8401 0.060 Uiso 1 1 calc R U . . .
C84 C 0.4371(6) 0.0773(3) 0.7666(4) 0.056(2) Uani 1 1 d . . . . .
C85 C 0.5131(6) 0.0488(3) 0.7789(5) 0.075(3) Uani 1 1 d . . . . .
H85 H 0.5575 0.0477 0.8126 0.090 Uiso 1 1 calc R U . . .
C86 C 0.5178(7) 0.0227(3) 0.7380(6) 0.081(4) Uani 1 1 d . . . . .
H86 H 0.5666 0.0037 0.7443 0.097 Uiso 1 1 calc R U . . .
C87 C 0.4521(8) 0.0246(4) 0.6890(6) 0.087(4) Uani 1 1 d . . . . .
H87 H 0.4546 0.0059 0.6621 0.104 Uiso 1 1 calc R U . . .
C88 C 0.3819(6) 0.0546(3) 0.6795(4) 0.069(3) Uani 1 1 d . . . . .
H88 H 0.3384 0.0569 0.6456 0.082 Uiso 1 1 calc R U . . .
F9 F 0.7986(6) 0.2215(4) 0.4764(3) 0.162(3) Uani 1 1 d . U . . .
F10A F 0.8503(11) 0.2349(9) 0.4186(6) 0.161(5) Uani 0.5 1 d D U P . .
F10B F 0.7050(11) 0.2868(9) 0.4584(6) 0.161(5) Uani 0.5 1 d D . P . .
F11 F 0.8348(6) 0.2963(5) 0.4688(3) 0.177(4) Uani 1 1 d . U . . .
F12 F 0.7223(5) 0.2625(4) 0.4012(3) 0.156(3) Uani 1 1 d . U . . .
F13 F 0.5163(11) 0.3835(8) 0.9379(6) 0.344(8) Uani 1 1 d D U . . .
F14 F 0.6516(10) 0.3976(7) 0.9906(5) 0.288(6) Uani 1 1 d D U . . .
F15 F 0.6057(8) 0.3747(6) 0.9103(5) 0.230(5) Uani 1 1 d D U . . .
F16A F 0.5875(17) 0.4577(10) 0.9331(8) 0.280(10) Uani 0.7 1 d D U P B 1
F1 F 0.1749(4) 0.2319(2) 0.4103(2) 0.0924(19) Uani 1 1 d . . . . .
F2 F 0.1477(4) 0.2589(2) 0.4753(2) 0.0968(19) Uani 1 1 d . . . . .
F3 F 0.1608(5) 0.3156(2) 0.4205(3) 0.105(2) Uani 1 1 d . . . . .
F4 F 0.2772(4) 0.2741(3) 0.4793(2) 0.101(2) Uani 1 1 d . . . . .
B1 B 0.1902(10) 0.2700(5) 0.4458(6) 0.080(4) Uani 1 1 d . . . . .
F5 F 0.5007(12) 0.2352(8) 0.0511(7) 0.288(7) Uani 1 1 d D U . . .
F7 F 0.6449(12) 0.2476(8) 0.0729(8) 0.334(10) Uani 1 1 d D U . . .
F8 F 0.5851(12) 0.1773(8) 0.0567(6) 0.279(7) Uani 1 1 d D U . . .
N36 N 0.8771(7) 0.4341(3) 0.6430(5) 0.103(4) Uani 1 1 d . . . . .
C95 C 0.8385(13) 0.4435(6) 0.5981(9) 0.151(8) Uani 1 1 d . . . . .
C96 C 0.8048(15) 0.4536(8) 0.5454(7) 0.269(16) Uani 1 1 d . . . . .
H96A H 0.8411 0.4774 0.5393 0.404 Uiso 1 1 calc R U . . .
H96B H 0.7487 0.4683 0.5333 0.404 Uiso 1 1 calc R U . . .
H96C H 0.8009 0.4221 0.5270 0.404 Uiso 1 1 calc R U . . .
N33 N 0.9789(9) 0.3719(7) 0.8860(6) 0.171(7) Uani 1 1 d . . . . .
C89 C 1.0410(11) 0.3729(5) 0.9266(7) 0.106(4) Uani 1 1 d . . . . .
C90 C 1.1138(9) 0.3723(5) 0.9749(4) 0.105(4) Uani 1 1 d . . . . .
H90A H 1.1196 0.3390 0.9907 0.158 Uiso 1 1 calc R U . . .
H90B H 1.1081 0.3981 0.9972 0.158 Uiso 1 1 calc R U . . .
H90C H 1.1635 0.3796 0.9702 0.158 Uiso 1 1 calc R U . . .
N34 N 0.9176(8) 0.1827(6) 0.8368(5) 0.155(6) Uani 1 1 d . . . . .
C91 C 0.9435(7) 0.1771(5) 0.8766(5) 0.089(4) Uani 1 1 d . . . . .
C92 C 0.9779(8) 0.1654(5) 0.9308(5) 0.104(4) Uani 1 1 d . . . . .
H92A H 0.9340 0.1507 0.9378 0.156 Uiso 1 1 calc R U . . .
H92B H 0.9988 0.1965 0.9507 0.156 Uiso 1 1 calc R U . . .
H92C H 1.0240 0.1412 0.9403 0.156 Uiso 1 1 calc R U . . .
N35 N 0.7174(8) 0.0785(6) 0.3281(6) 0.137(5) Uani 1 1 d . . . . .
C93 C 0.7583(10) 0.0928(6) 0.3689(7) 0.107(5) Uani 1 1 d . . . . .
C94 C 0.8112(9) 0.1093(7) 0.4215(6) 0.143(6) Uani 1 1 d . . . . .
H94A H 0.8505 0.0823 0.4404 0.215 Uiso 1 1 calc R U . . .
H94B H 0.7759 0.1171 0.4381 0.215 Uiso 1 1 calc R U . . .
H94C H 0.8426 0.1395 0.4213 0.215 Uiso 1 1 calc R U . . .
B3A B 0.799(3) 0.253(2) 0.4387(17) 0.143(7) Uani 0.5 1 d D U P C 1
F6 F 0.5553(13) 0.2286(7) -0.0078(6) 0.304(8) Uani 1 1 d D U . . .
B3B B 0.774(3) 0.270(2) 0.4487(19) 0.143(7) Uani 0.5 1 d D . P C 2
B4B B 0.5962(13) 0.3685(18) 0.9527(8) 0.280(7) Uani 0.3 1 d D U P D 2
B2 B 0.5687(13) 0.2269(10) 0.0418(7) 0.274(11) Uani 1 1 d D U . . .
B4A B 0.5886(12) 0.4064(9) 0.9413(7) 0.280(7) Uani 0.7 1 d D U P B 1
F16B F 0.609(3) 0.325(2) 0.9785(17) 0.231(15) Uani 0.3 1 d D U P . .
C40A C 0.0703(15) 0.5234(10) 0.7291(8) 0.056(5) Uani 0.5 1 d D U P A 1
C41A C 0.0046(14) 0.5558(9) 0.7330(10) 0.057(5) Uani 0.5 1 d . U P A 1
H41A H 0.0056 0.5602 0.7654 0.068 Uiso 0.5 1 calc R U P A 1
C42A C -0.058(2) 0.5797(14) 0.6906(11) 0.069(5) Uani 0.5 1 d . U P A 1
H42A H -0.0961 0.6016 0.6948 0.083 Uiso 0.5 1 calc R U P A 1
C43A C -0.065(2) 0.5711(14) 0.6367(16) 0.085(7) Uani 0.5 1 d . U P A 1
H43A H -0.1059 0.5864 0.6065 0.102 Uiso 0.5 1 calc R U P A 1
C44A C -0.001(2) 0.5368(18) 0.6382(15) 0.075(7) Uani 0.5 1 d . U P A 1
H44A H -0.0021 0.5287 0.6065 0.090 Uiso 0.5 1 calc R U P A 1
C45A C 0.2766(19) 0.5617(13) 0.7286(12) 0.078(7) Uani 0.5 1 d . U P A 1
H45A H 0.2881 0.5488 0.7613 0.094 Uiso 0.5 1 calc R U P A 1
C46A C 0.3173(15) 0.6097(9) 0.7244(12) 0.085(7) Uani 0.5 1 d . U P A 1
H46A H 0.3536 0.6284 0.7537 0.102 Uiso 0.5 1 calc R U P A 1
C47A C 0.3000(17) 0.6245(11) 0.6781(14) 0.087(7) Uani 0.5 1 d . U P A 1
H47A H 0.3279 0.6542 0.6760 0.104 Uiso 0.5 1 calc R U P A 1
C48A C 0.2467(17) 0.6027(11) 0.6322(14) 0.074(6) Uani 0.5 1 d . U P A 1
H48A H 0.2347 0.6160 0.5996 0.089 Uiso 0.5 1 calc R U P A 1
C49A C 0.2095(15) 0.5533(8) 0.6414(12) 0.058(5) Uani 0.5 1 d . U P A 1
C50A C 0.1474(19) 0.5222(11) 0.5957(11) 0.056(5) Uani 0.5 1 d . U P A 1
H50A H 0.1303 0.5304 0.5609 0.068 Uiso 0.5 1 calc R U P A 1
N16A N 0.057(3) 0.516(3) 0.6789(11) 0.076(6) Uani 0.5 1 d D U P A 1
N17A N 0.2252(15) 0.5372(9) 0.6876(10) 0.058(6) Uani 0.5 1 d D U P A 1
N18A N 0.120(2) 0.4801(9) 0.6126(7) 0.051(5) Uani 0.5 1 d D U P A 1
N15A N 0.1908(13) 0.4770(10) 0.7580(5) 0.041(4) Uani 0.5 1 d D U P A 1
N14A N 0.2681(12) 0.4621(10) 0.7977(7) 0.036(4) Uani 0.5 1 d D U P A 1
N19A N 0.071(2) 0.4443(14) 0.5800(14) 0.056(6) Uani 0.5 1 d D . P A 1
C39A C 0.1401(13) 0.5059(9) 0.7715(8) 0.048(5) Uani 0.5 1 d D U P A 1
H39A H 0.1516 0.5129 0.8058 0.058 Uiso 0.5 1 calc R U P A 1
C40B C 0.0449(13) 0.5297(9) 0.7069(9) 0.050(5) Uani 0.5 1 d D U P A 2
C41B C -0.0199(16) 0.5609(10) 0.7069(11) 0.056(5) Uani 0.5 1 d . U P A 2
H41B H -0.0164 0.5711 0.7388 0.067 Uiso 0.5 1 calc R U P A 2
C42B C -0.0858(18) 0.5767(13) 0.6641(11) 0.069(5) Uani 0.5 1 d . U P A 2
H42B H -0.1262 0.5991 0.6654 0.083 Uiso 0.5 1 calc R U P A 2
C43B C -0.093(2) 0.5583(14) 0.6157(16) 0.085(7) Uani 0.5 1 d . . P A 2
H43B H -0.1410 0.5660 0.5847 0.102 Uiso 0.5 1 calc R U P A 2
C44B C -0.028(2) 0.5291(18) 0.6151(15) 0.075(7) Uani 0.5 1 d . . P A 2
H44B H -0.0318 0.5186 0.5832 0.090 Uiso 0.5 1 calc R U P A 2
C45B C 0.2515(19) 0.5645(13) 0.6961(13) 0.078(7) Uani 0.5 1 d . . P A 2
H45B H 0.2719 0.5560 0.7311 0.094 Uiso 0.5 1 calc R U P A 2
C46B C 0.2800(17) 0.6070(10) 0.6858(15) 0.085(7) Uani 0.5 1 d . . P A 2
H46B H 0.3153 0.6268 0.7145 0.102 Uiso 0.5 1 calc R U P A 2
C47B C 0.2654(18) 0.6257(12) 0.6404(14) 0.087(7) Uani 0.5 1 d . . P A 2
H47B H 0.2876 0.6563 0.6347 0.104 Uiso 0.5 1 calc R U P A 2
C48B C 0.2085(15) 0.5907(9) 0.6000(12) 0.074(6) Uani 0.5 1 d . . P A 2
H48B H 0.1915 0.5999 0.5655 0.089 Uiso 0.5 1 calc R U P A 2
C49B C 0.1773(15) 0.5440(9) 0.6094(11) 0.058(5) Uani 0.5 1 d . . P A 2
C50B C 0.1228(18) 0.5097(9) 0.5729(11) 0.056(5) Uani 0.5 1 d . . P A 2
H50B H 0.1007 0.5151 0.5372 0.068 Uiso 0.5 1 calc R U P A 2
N16B N 0.042(3) 0.515(3) 0.6602(11) 0.076(6) Uani 0.5 1 d D . P A 2
N17B N 0.1972(15) 0.5322(9) 0.6623(10) 0.058(6) Uani 0.5 1 d D . P A 2
N18B N 0.1046(19) 0.4680(9) 0.5934(6) 0.051(5) Uani 0.5 1 d D . P A 2
N15B N 0.1667(13) 0.4820(10) 0.7366(6) 0.041(4) Uani 0.5 1 d D U P A 2
N14B N 0.2410(12) 0.4622(10) 0.7753(7) 0.036(4) Uani 0.5 1 d D . P A 2
N19B N 0.042(2) 0.4384(14) 0.5606(14) 0.056(6) Uani 0.5 1 d D . P A 2
C39B C 0.1171(14) 0.5125(9) 0.7495(8) 0.049(5) Uani 0.5 1 d D U P A 2
H39B H 0.1303 0.5210 0.7837 0.058 Uiso 0.5 1 calc R U P A 2

loop_
_atom_site_aniso_label
_atom_site_aniso_U_11
_atom_site_aniso_U_22
_atom_site_aniso_U_33
_atom_site_aniso_U_23
_atom_site_aniso_U_13
_atom_site_aniso_U_12
Fe1 0.0441(6) 0.0226(5) 0.0716(8) 0.0012(5) 0.0392(6) 0.0008(4)
Fe2 0.0374(6) 0.0232(5) 0.0560(7) -0.0047(5) 0.0287(5) -0.0027(4)
Fe3A 0.049(4) 0.0172(19) 0.102(5) -0.007(3) 0.052(4) -0.0055(19)
Fe3B 0.049(4) 0.0172(19) 0.102(5) -0.007(3) 0.052(4) -0.0055(19)
Fe4 0.0378(6) 0.0259(5) 0.0503(7) 0.0051(5) 0.0242(5) 0.0037(4)
N1 0.037(3) 0.024(3) 0.079(5) -0.001(3) 0.036(4) 0.003(3)
N2 0.053(4) 0.032(3) 0.083(5) -0.007(3) 0.048(4) -0.006(3)
N3 0.066(4) 0.043(4) 0.069(5) -0.015(3) 0.046(4) -0.019(3)
N4 0.040(3) 0.030(3) 0.048(4) -0.007(3) 0.029(3) -0.006(3)
N5 0.040(3) 0.028(3) 0.064(5) 0.011(3) 0.035(3) 0.003(3)
N6 0.056(4) 0.046(4) 0.056(4) 0.002(3) 0.029(4) -0.013(3)
N7 0.047(4) 0.034(4) 0.055(4) 0.006(3) 0.028(3) 0.001(3)
N8 0.037(4) 0.027(3) 0.100(6) -0.013(4) 0.040(4) -0.001(3)
N9 0.050(4) 0.028(3) 0.060(5) -0.003(3) 0.035(4) 0.000(3)
N10 0.063(4) 0.032(3) 0.072(5) -0.002(3) 0.050(4) -0.002(3)
N11 0.069(5) 0.044(4) 0.064(5) -0.016(3) 0.043(4) 0.000(4)
N12 0.041(4) 0.028(3) 0.086(6) 0.002(3) 0.041(4) 0.000(3)
N13 0.061(4) 0.019(3) 0.114(7) 0.001(4) 0.061(5) 0.003(3)
N20 0.067(4) 0.027(3) 0.096(6) 0.023(4) 0.061(5) 0.017(3)
N21 0.054(4) 0.032(4) 0.050(4) 0.001(3) 0.031(3) 0.011(3)
N22 0.100(6) 0.051(5) 0.044(4) 0.000(4) 0.025(4) 0.003(4)
N23 0.070(5) 0.041(4) 0.061(5) -0.001(4) 0.027(4) 0.012(4)
N24 0.049(4) 0.026(3) 0.095(6) 0.008(4) 0.046(4) 0.014(3)
N25 0.036(4) 0.024(3) 0.076(5) 0.012(3) 0.019(4) 0.003(3)
N26 0.044(4) 0.032(3) 0.055(4) 0.000(3) 0.031(3) 0.004(3)
N27 0.055(4) 0.042(4) 0.047(4) 0.011(3) 0.034(4) 0.011(3)
N28 0.041(3) 0.021(3) 0.049(4) 0.001(3) 0.030(3) -0.001(2)
N29 0.035(3) 0.021(3) 0.051(4) 0.004(3) 0.026(3) -0.003(3)
N30 0.043(4) 0.035(4) 0.078(5) 0.015(3) 0.035(4) 0.013(3)
N31 0.038(3) 0.027(3) 0.077(5) 0.014(3) 0.033(3) 0.010(3)
N32 0.057(4) 0.024(3) 0.104(6) 0.004(4) 0.056(5) -0.005(3)
C1 0.058(5) 0.032(4) 0.087(7) 0.020(4) 0.047(5) 0.023(4)
C2 0.063(6) 0.039(5) 0.122(9) 0.036(6) 0.068(6) 0.012(5)
C3 0.072(7) 0.030(5) 0.184(13) 0.015(7) 0.086(9) 0.004(5)
C4 0.056(5) 0.033(5) 0.127(9) -0.011(5) 0.052(6) -0.009(4)
C5 0.058(5) 0.027(4) 0.126(8) 0.000(5) 0.069(6) 0.004(4)
C6 0.064(5) 0.033(4) 0.094(7) -0.020(4) 0.054(5) -0.017(4)
C7 0.053(5) 0.035(4) 0.060(6) -0.009(4) 0.040(4) -0.010(4)
C8 0.050(5) 0.051(5) 0.049(5) -0.006(4) 0.028(4) -0.012(4)
C9 0.045(4) 0.030(4) 0.049(5) 0.012(4) 0.022(4) -0.004(3)
C10 0.038(4) 0.026(4) 0.061(5) 0.004(4) 0.031(4) 0.007(3)
C11 0.034(4) 0.023(4) 0.054(5) 0.000(3) 0.024(4) -0.004(3)
C12 0.057(5) 0.044(5) 0.057(6) -0.006(4) 0.033(5) -0.002(4)
C13 0.101(8) 0.069(7) 0.080(8) -0.027(6) 0.061(7) -0.026(6)
C14 0.096(9) 0.117(10) 0.045(6) -0.004(6) 0.020(6) -0.036(8)
C15 0.058(6) 0.079(7) 0.063(7) 0.012(6) 0.014(6) -0.024(5)
C16 0.047(5) 0.039(4) 0.070(7) 0.008(4) 0.030(5) 0.000(4)
C17 0.051(5) 0.051(5) 0.073(6) 0.012(4) 0.040(5) -0.001(4)
C18 0.056(5) 0.025(4) 0.109(8) 0.011(5) 0.054(6) 0.002(4)
C19 0.073(6) 0.040(5) 0.156(10) 0.026(6) 0.081(7) 0.008(5)
C20 0.077(8) 0.020(5) 0.229(16) 0.003(8) 0.098(10) -0.005(5)
C21 0.038(5) 0.039(6) 0.163(12) -0.032(7) 0.048(7) -0.007(4)
C22 0.036(4) 0.029(4) 0.155(10) -0.028(5) 0.053(6) -0.004(4)
C23 0.066(6) 0.036(4) 0.070(6) -0.010(4) 0.046(5) -0.010(4)
C24 0.075(6) 0.041(5) 0.094(8) 0.001(5) 0.058(6) 0.008(5)
C25 0.067(6) 0.041(5) 0.123(9) 0.009(5) 0.069(7) 0.014(4)
C26 0.062(6) 0.035(5) 0.106(8) 0.021(5) 0.052(6) 0.016(4)
C27 0.052(5) 0.030(4) 0.062(6) 0.005(4) 0.036(5) -0.002(4)
C28 0.044(5) 0.048(5) 0.054(5) 0.002(4) 0.026(4) 0.004(4)
C29 0.057(5) 0.041(5) 0.082(7) -0.004(5) 0.046(5) -0.013(4)
C30 0.072(6) 0.034(4) 0.092(7) -0.014(4) 0.063(6) -0.008(4)
C31 0.077(7) 0.021(4) 0.151(11) -0.013(5) 0.085(8) -0.013(4)
C32 0.051(5) 0.018(4) 0.093(7) -0.002(4) 0.050(5) -0.010(4)
C33 0.040(4) 0.029(4) 0.087(7) -0.006(4) 0.034(5) 0.007(3)
C34 0.063(6) 0.062(6) 0.096(8) -0.018(6) 0.043(6) 0.008(5)
C35 0.066(7) 0.090(10) 0.155(15) -0.027(10) 0.043(9) 0.003(7)
C36 0.081(9) 0.150(14) 0.080(9) -0.015(10) 0.020(7) 0.056(9)
C37 0.085(8) 0.095(9) 0.100(10) 0.026(8) 0.051(8) 0.046(7)
C38 0.062(6) 0.039(5) 0.095(8) 0.012(5) 0.051(6) 0.020(4)
C51 0.079(7) 0.050(6) 0.107(9) 0.038(6) 0.068(7) 0.030(5)
C52 0.109(8) 0.063(6) 0.073(7) 0.012(5) 0.062(6) 0.008(6)
C53 0.070(6) 0.038(5) 0.072(7) 0.003(5) 0.037(5) 0.015(4)
C54 0.043(4) 0.021(4) 0.094(7) 0.008(4) 0.047(5) 0.009(3)
C55 0.043(4) 0.017(3) 0.057(5) 0.005(3) 0.029(4) -0.001(3)
C56 0.041(5) 0.031(4) 0.085(7) 0.010(4) 0.026(5) 0.003(4)
C57 0.054(6) 0.052(6) 0.104(9) 0.015(6) 0.021(6) 0.006(5)
C58 0.084(8) 0.059(6) 0.064(7) 0.002(5) 0.004(6) -0.012(6)
C59 0.090(7) 0.046(5) 0.076(7) -0.013(5) 0.057(6) -0.016(5)
C60 0.061(5) 0.023(4) 0.090(7) 0.008(4) 0.048(5) 0.002(4)
C61 0.071(7) 0.053(6) 0.083(8) -0.021(6) 0.004(6) 0.002(5)
C62 0.057(6) 0.035(5) 0.097(8) -0.019(5) 0.027(6) 0.000(4)
C63 0.070(7) 0.060(7) 0.136(12) -0.040(7) 0.021(7) -0.005(6)
C64 0.117(12) 0.040(7) 0.217(18) 0.005(10) 0.103(13) 0.005(7)
C65 0.078(7) 0.034(5) 0.153(12) 0.018(6) 0.077(8) 0.017(5)
C66 0.060(5) 0.025(4) 0.119(8) 0.018(5) 0.061(6) 0.015(4)
C67 0.046(5) 0.041(5) 0.091(7) 0.007(5) 0.022(5) -0.001(4)
C68 0.047(5) 0.029(5) 0.127(10) 0.003(5) 0.034(6) -0.001(4)
C69 0.064(7) 0.046(6) 0.176(13) 0.004(7) 0.078(8) 0.009(5)
C70 0.048(5) 0.034(4) 0.128(9) 0.003(5) 0.058(6) 0.002(4)
C71 0.047(5) 0.028(4) 0.094(7) 0.003(4) 0.040(5) -0.001(4)
C72 0.048(5) 0.032(4) 0.074(6) 0.004(4) 0.037(5) 0.000(4)
C73 0.043(4) 0.023(4) 0.052(5) 0.005(3) 0.032(4) 0.002(3)
C74 0.044(4) 0.041(4) 0.047(5) 0.008(4) 0.026(4) 0.005(4)
C75 0.046(4) 0.028(4) 0.045(5) 0.002(3) 0.027(4) -0.006(3)
C76 0.042(4) 0.019(3) 0.045(5) -0.001(3) 0.028(4) -0.001(3)
C77 0.034(4) 0.040(4) 0.056(5) -0.001(4) 0.025(4) 0.004(3)
C78 0.050(5) 0.063(6) 0.050(6) -0.018(4) 0.024(4) -0.008(4)
C79 0.064(7) 0.122(10) 0.084(10) -0.030(8) 0.034(7) -0.004(7)
C80 0.066(8) 0.210(17) 0.048(7) -0.047(10) 0.009(6) 0.031(9)
C81 0.096(8) 0.103(9) 0.066(8) 0.043(7) 0.047(7) 0.052(7)
C82 0.065(5) 0.047(5) 0.056(6) 0.010(4) 0.038(5) 0.016(4)
C83 0.045(5) 0.030(4) 0.081(6) 0.016(4) 0.033(5) 0.004(4)
C84 0.056(5) 0.030(4) 0.108(8) 0.013(5) 0.061(6) 0.010(4)
C85 0.057(6) 0.031(5) 0.160(10) 0.024(6) 0.069(7) 0.013(4)
C86 0.063(7) 0.033(5) 0.182(13) 0.016(7) 0.086(8) 0.013(5)
C87 0.092(8) 0.044(6) 0.172(13) -0.006(7) 0.101(9) 0.007(6)
C88 0.073(6) 0.038(5) 0.132(9) -0.015(5) 0.079(7) -0.007(4)
F9 0.158(7) 0.223(10) 0.100(6) 0.002(6) 0.052(5) 0.008(7)
F10A 0.125(9) 0.248(15) 0.108(9) -0.006(9) 0.051(7) -0.012(10)
F10B 0.125(9) 0.248(15) 0.108(9) -0.006(9) 0.051(7) -0.012(10)
F11 0.153(7) 0.280(11) 0.069(5) -0.022(6) 0.025(5) -0.103(8)
F12 0.107(6) 0.216(9) 0.087(5) -0.022(5) -0.005(4) 0.023(6)
F13 0.317(15) 0.342(14) 0.292(13) 0.020(12) 0.067(12) -0.016(14)
F14 0.311(13) 0.303(13) 0.180(10) 0.001(10) 0.050(10) -0.026(12)
F15 0.225(10) 0.277(12) 0.174(9) -0.034(9) 0.079(8) 0.010(10)
F16A 0.34(2) 0.27(2) 0.215(17) 0.018(16) 0.115(16) -0.027(19)
F1 0.141(6) 0.072(4) 0.060(4) -0.012(3) 0.043(4) 0.003(4)
F2 0.123(5) 0.085(4) 0.091(4) -0.004(3) 0.056(4) -0.013(4)
F3 0.143(6) 0.081(4) 0.106(5) 0.016(4) 0.072(5) 0.016(4)
F4 0.090(5) 0.134(6) 0.065(4) -0.009(4) 0.024(3) -0.014(4)
B1 0.108(11) 0.060(8) 0.091(10) 0.015(7) 0.061(9) 0.002(7)
F5 0.281(17) 0.36(2) 0.293(17) -0.027(14) 0.194(14) -0.023(15)
F7 0.255(17) 0.37(2) 0.32(2) 0.073(16) 0.085(14) -0.130(15)
F8 0.296(17) 0.32(2) 0.231(14) 0.002(14) 0.132(13) -0.047(16)
N36 0.099(8) 0.047(5) 0.183(12) 0.010(7) 0.082(8) 0.012(5)
C95 0.175(17) 0.074(10) 0.18(2) 0.047(12) 0.064(15) 0.041(10)
C96 0.27(3) 0.179(19) 0.152(18) 0.090(16) -0.086(18) -0.009(18)
N33 0.137(11) 0.243(18) 0.113(11) -0.043(11) 0.040(9) 0.085(12)
C89 0.151(13) 0.088(9) 0.127(13) 0.002(9) 0.107(11) 0.035(9)
C90 0.130(11) 0.093(9) 0.059(7) 0.002(6) 0.012(8) 0.012(8)
N34 0.124(10) 0.268(18) 0.083(9) 0.061(10) 0.056(8) 0.056(10)
C91 0.058(6) 0.141(11) 0.066(8) 0.036(8) 0.028(6) 0.013(6)
C92 0.091(8) 0.117(10) 0.111(11) 0.007(8) 0.051(8) 0.003(7)
N35 0.094(9) 0.155(12) 0.150(13) -0.010(10) 0.046(9) 0.032(8)
C93 0.086(10) 0.098(10) 0.140(14) 0.016(10) 0.055(10) 0.038(8)
C94 0.089(10) 0.223(19) 0.106(12) -0.015(12) 0.034(9) 0.009(11)
B3A 0.123(11) 0.216(12) 0.072(10) 0.027(10) 0.028(10) -0.058(10)
F6 0.43(2) 0.330(18) 0.196(13) 0.045(12) 0.182(14) -0.037(16)
B3B 0.123(11) 0.216(12) 0.072(10) 0.027(10) 0.028(10) -0.058(10)
B4B 0.273(11) 0.307(11) 0.217(10) 0.000(9) 0.074(9) -0.013(10)
B2 0.30(2) 0.33(2) 0.241(19) 0.05(2) 0.166(17) -0.06(2)
B4A 0.273(11) 0.307(11) 0.217(10) 0.000(9) 0.074(9) -0.013(10)
F16B 0.22(3) 0.27(3) 0.19(3) -0.02(3) 0.08(2) 0.00(3)
C40A 0.045(11) 0.032(8) 0.096(12) 0.003(10) 0.038(10) 0.007(8)
C41A 0.047(10) 0.029(8) 0.107(13) 0.003(10) 0.047(10) 0.015(7)
C42A 0.060(14) 0.039(6) 0.123(17) 0.016(13) 0.054(12) 0.016(8)
C43A 0.067(18) 0.055(15) 0.15(2) 0.031(14) 0.065(14) 0.018(11)
C44A 0.073(18) 0.047(12) 0.14(2) 0.016(16) 0.079(16) 0.015(13)
C45A 0.045(14) 0.029(6) 0.18(2) -0.006(17) 0.072(15) -0.002(9)
C46A 0.056(14) 0.024(6) 0.21(2) -0.009(15) 0.087(14) -0.013(9)
C47A 0.061(14) 0.040(8) 0.18(2) 0.012(16) 0.076(14) -0.004(10)
C48A 0.065(13) 0.045(10) 0.147(18) 0.013(12) 0.078(12) -0.011(9)
C49A 0.052(11) 0.021(7) 0.122(15) -0.008(10) 0.059(11) -0.004(7)
C50A 0.075(13) 0.024(11) 0.097(15) 0.004(10) 0.063(12) -0.003(8)
N16A 0.073(14) 0.031(5) 0.160(18) 0.03(2) 0.085(15) 0.007(11)
N17A 0.041(13) 0.024(6) 0.131(18) 0.005(11) 0.057(12) -0.001(6)
N18A 0.079(11) 0.022(10) 0.087(12) 0.006(9) 0.069(12) 0.010(8)
N15A 0.037(10) 0.022(5) 0.071(10) 0.007(9) 0.030(9) 0.003(6)
N14A 0.016(11) 0.036(4) 0.046(15) -0.024(10) 0.006(9) -0.014(8)
N19A 0.05(2) 0.055(10) 0.07(2) 0.029(13) 0.023(14) 0.013(11)
C39A 0.030(9) 0.031(8) 0.085(12) 0.004(10) 0.028(9) 0.011(7)
C40B 0.042(10) 0.025(7) 0.098(12) 0.012(9) 0.046(10) 0.006(7)
C41B 0.050(11) 0.021(7) 0.106(13) 0.021(10) 0.044(11) 0.012(7)
C42B 0.060(14) 0.039(6) 0.123(17) 0.016(13) 0.054(12) 0.016(8)
C43B 0.067(18) 0.055(15) 0.15(2) 0.031(14) 0.065(14) 0.018(11)
C44B 0.073(18) 0.047(12) 0.14(2) 0.016(16) 0.079(16) 0.015(13)
C45B 0.045(14) 0.029(6) 0.18(2) -0.006(17) 0.072(15) -0.002(9)
C46B 0.056(14) 0.024(6) 0.21(2) -0.009(15) 0.087(14) -0.013(9)
C47B 0.061(14) 0.040(8) 0.18(2) 0.012(16) 0.076(14) -0.004(10)
C48B 0.065(13) 0.045(10) 0.147(18) 0.013(12) 0.078(12) -0.011(9)
C49B 0.052(11) 0.021(7) 0.122(15) -0.008(10) 0.059(11) -0.004(7)
C50B 0.075(13) 0.024(11) 0.097(15) 0.004(10) 0.063(12) -0.003(8)
N16B 0.073(14) 0.031(5) 0.160(18) 0.03(2) 0.085(15) 0.007(11)
N17B 0.041(13) 0.024(6) 0.131(18) 0.005(11) 0.057(12) -0.001(6)
N18B 0.079(11) 0.022(10) 0.087(12) 0.006(9) 0.069(12) 0.010(8)
N15B 0.037(10) 0.022(5) 0.071(10) 0.007(9) 0.030(9) 0.003(6)
N14B 0.016(11) 0.036(4) 0.046(15) -0.024(10) 0.006(9) -0.014(8)
N19B 0.05(2) 0.055(10) 0.07(2) 0.029(13) 0.023(14) 0.013(11)
C39B 0.040(11) 0.026(7) 0.085(12) 0.014(9) 0.032(10) 0.009(8)

loop_
_atom_type_symbol
_atom_type_description
_atom_type_scat_dispersion_real
_atom_type_scat_dispersion_imag
_atom_type_scat_source
C C 0.0033 0.0016 'International Tables Vol C Tables 4.2.6.8 and 6.1.1.4'
H H 0.0000 0.0000 'International Tables Vol C Tables 4.2.6.8 and 6.1.1.4'
B B 0.0013 0.0007 'International Tables Vol C Tables 4.2.6.8 and 6.1.1.4'
F F 0.0171 0.0103 'International Tables Vol C Tables 4.2.6.8 and 6.1.1.4'
Fe Fe 0.3463 0.8444 'International Tables Vol C Tables 4.2.6.8 and 6.1.1.4'
N N 0.0061 0.0033 'International Tables Vol C Tables 4.2.6.8 and 6.1.1.4'

loop_
_geom_angle_atom_site_label_1
_geom_angle_atom_site_label_2
_geom_angle_atom_site_label_3
_geom_angle
N2 Fe1 N31 170.3(3)
N2 Fe1 N1 81.3(3)
N31 Fe1 N1 92.4(3)
N2 Fe1 N32 92.3(3)
N31 Fe1 N32 80.6(3)
N1 Fe1 N32 92.6(2)
N2 Fe1 N4 79.1(3)
N31 Fe1 N4 107.5(2)
N1 Fe1 N4 160.0(3)
N32 Fe1 N4 91.8(2)
N2 Fe1 N29 106.8(2)
N31 Fe1 N29 80.3(2)
N1 Fe1 N29 88.9(2)
N32 Fe1 N29 160.9(3)
N4 Fe1 N29 93.1(2)
N7 Fe2 N10 164.9(2)
N7 Fe2 N8 74.7(3)
N10 Fe2 N8 94.6(3)
N7 Fe2 N5 74.1(2)
N10 Fe2 N5 115.5(2)
N8 Fe2 N5 148.8(3)
N7 Fe2 N9 94.1(2)
N10 Fe2 N9 74.5(2)
N8 Fe2 N9 87.9(2)
N5 Fe2 N9 92.4(2)
N7 Fe2 N12 116.3(3)
N10 Fe2 N12 73.8(3)
N8 Fe2 N12 91.3(2)
N5 Fe2 N12 104.2(2)
N9 Fe2 N12 148.2(3)
N15A Fe3A N18A 173.1(12)
N15A Fe3A N13 82.7(7)
N18A Fe3A N13 104.0(11)
N15A Fe3A N17A 94.9(12)
N18A Fe3A N17A 83.5(10)
N13 Fe3A N17A 92.3(10)
N15A Fe3A N16A 84.4(11)
N18A Fe3A N16A 89.0(13)
N13 Fe3A N16A 166.2(14)
N17A Fe3A N16A 94(3)
N15A Fe3A N20 108.0(10)
N18A Fe3A N20 73.8(8)
N13 Fe3A N20 90.2(5)
N17A Fe3A N20 157.1(9)
N16A Fe3A N20 89(3)
N15B Fe3B N20 102.8(11)
N15B Fe3B N18B 170.2(12)
N20 Fe3B N18B 83.0(8)
N15B Fe3B N17B 92.1(12)
N20 Fe3B N17B 165.0(9)
N18B Fe3B N17B 82.0(11)
N15B Fe3B N16B 77.6(11)
N20 Fe3B N16B 95(3)
N18B Fe3B N16B 94.1(13)
N17B Fe3B N16B 87(3)
N15B Fe3B N13 76.1(7)
N20 Fe3B N13 93.9(5)
N18B Fe3B N13 111.7(11)
N17B Fe3B N13 90.8(9)
N16B Fe3B N13 153.5(10)
N26 Fe4 N23 162.5(3)
N26 Fe4 N21 118.0(2)
N23 Fe4 N21 74.6(3)
N26 Fe4 N24 92.2(3)
N23 Fe4 N24 74.2(3)
N21 Fe4 N24 148.7(3)
N26 Fe4 N25 74.5(2)
N23 Fe4 N25 93.2(3)
N21 Fe4 N25 94.3(2)
N24 Fe4 N25 85.6(2)
N26 Fe4 N28 73.3(2)
N23 Fe4 N28 117.4(2)
N21 Fe4 N28 103.3(2)
N24 Fe4 N28 92.7(2)
N25 Fe4 N28 147.6(2)
C1 N1 C5 116.0(7)
C1 N1 Fe1 130.5(6)
C5 N1 Fe1 113.4(5)
C6 N2 N3 116.3(7)
C6 N2 Fe1 120.4(6)
N3 N2 Fe1 122.6(5)
C7 N3 N2 107.2(6)
C10 N4 C7 118.2(6)
C10 N4 Fe1 132.1(5)
C7 N4 Fe1 109.8(4)
C10 N5 C9 116.6(6)
C10 N5 Fe2 128.2(5)
C9 N5 Fe2 115.2(4)
N7 N6 C9 116.0(7)
N7 N6 H6N 122.4
C9 N6 H6N 121.6
C17 N7 N6 120.7(7)
C17 N7 Fe2 120.2(6)
N6 N7 Fe2 119.0(5)
C22 N8 C18 119.3(8)
C22 N8 Fe2 126.0(7)
C18 N8 Fe2 114.5(5)
C27 N9 C23 118.6(7)
C27 N9 Fe2 114.5(5)
C23 N9 Fe2 126.9(6)
C28 N10 N11 122.4(7)
C28 N10 Fe2 119.3(5)
N11 N10 Fe2 118.3(5)
N10 N11 C29 117.5(7)
N10 N11 H11N 120.6
C29 N11 H11N 121.9
C32 N12 C29 116.6(7)
C32 N12 Fe2 129.4(6)
C29 N12 Fe2 114.1(5)
C32 N13 C31 115.4(8)
C32 N13 Fe3A 141.9(8)
C31 N13 Fe3A 102.4(6)
C32 N13 Fe3B 129.0(7)
C31 N13 Fe3B 115.7(6)
C54 N20 C51 118.2(8)
C54 N20 Fe3B 139.8(7)
C51 N20 Fe3B 102.0(6)
C54 N20 Fe3A 127.9(7)
C51 N20 Fe3A 114.0(6)
C54 N21 C53 117.9(7)
C54 N21 Fe4 127.7(5)
C53 N21 Fe4 114.3(5)
N23 N22 C53 115.9(7)
N23 N22 H22N 121.3
C53 N22 H22N 122.8
C61 N23 N22 121.5(9)
C61 N23 Fe4 120.6(7)
N22 N23 Fe4 117.9(6)
C66 N24 C62 117.5(8)
C66 N24 Fe4 127.4(7)
C62 N24 Fe4 114.6(6)
C67 N25 C71 114.7(7)
C67 N25 Fe4 130.8(7)
C71 N25 Fe4 114.5(5)
C72 N26 N27 120.6(7)
C72 N26 Fe4 120.4(5)
N27 N26 Fe4 119.0(4)
C73 N27 N26 117.1(6)
C73 N27 H27N 121.4
N26 N27 H27N 121.6
C76 N28 C73 115.9(6)
C76 N28 Fe4 129.4(5)
C73 N28 Fe4 114.7(4)
C76 N29 C75 117.6(6)
C76 N29 Fe1 133.5(5)
C75 N29 Fe1 108.9(4)
N31 N30 C75 111.0(6)
C83 N31 N30 120.5(7)
C83 N31 Fe1 119.2(6)
N30 N31 Fe1 120.0(5)
C88 N32 C84 118.9(8)
C88 N32 Fe1 129.2(7)
C84 N32 Fe1 111.8(5)
N1 C1 C2 124.1(9)
N1 C1 H1 118.0
C2 C1 H1 118.0
C3 C2 C1 119.5(9)
C3 C2 H2 120.2
C1 C2 H2 120.2
C2 C3 C4 118.8(9)
C2 C3 H3 120.6
C4 C3 H3 120.6
C3 C4 C5 117.8(10)
C3 C4 H4 121.1
C5 C4 H4 121.1
N1 C5 C4 123.7(9)
N1 C5 C6 113.6(7)
C4 C5 C6 122.6(10)
N2 C6 C5 110.9(8)
N2 C6 H6 124.5
C5 C6 H6 124.5
N3 C7 N4 120.7(6)
N3 C7 C8 118.8(7)
N4 C7 C8 120.4(7)
C9 C8 C7 117.7(7)
C9 C8 H8 121.2
C7 C8 H8 121.2
N5 C9 C8 123.1(6)
N5 C9 N6 115.5(6)
C8 C9 N6 121.3(7)
N4 C10 N5 123.9(7)
N4 C10 C11 118.5(6)
N5 C10 C11 117.6(6)
C16 C11 C12 118.7(8)
C16 C11 C10 121.3(7)
C12 C11 C10 119.8(7)
C13 C12 C11 120.4(8)
C13 C12 H12 119.8
C11 C12 H12 119.8
C12 C13 C14 120.0(9)
C12 C13 H13 120.0
C14 C13 H13 120.0
C15 C14 C13 119.6(10)
C15 C14 H14 120.2
C13 C14 H14 120.2
C16 C15 C14 118.8(10)
C16 C15 H15 120.6
C14 C15 H15 120.6
C15 C16 C11 122.4(8)
C15 C16 H16 118.8
C11 C16 H16 118.8
N7 C17 C18 114.7(8)
N7 C17 H17 122.6
C18 C17 H17 122.6
N8 C18 C19 123.1(9)
N8 C18 C17 115.8(7)
C19 C18 C17 121.1(10)
C20 C19 C18 116.2(11)
C20 C19 H19 121.9
C18 C19 H19 121.9
C21 C20 C19 120.1(10)
C21 C20 H20 120.0
C19 C20 H20 120.0
C20 C21 C22 120.1(10)
C20 C21 H21 120.0
C22 C21 H21 120.0
N8 C22 C21 121.2(11)
N8 C22 H22 119.4
C21 C22 H22 119.4
N9 C23 C24 123.6(9)
N9 C23 H23 118.2
C24 C23 H23 118.2
C23 C24 C25 118.0(8)
C23 C24 H24 121.0
C25 C24 H24 121.0
C26 C25 C24 118.8(8)
C26 C25 H25 120.6
C24 C25 H25 120.6
C25 C26 C27 119.4(10)
C25 C26 H26 120.3
C27 C26 H26 120.3
N9 C27 C26 121.4(8)
N9 C27 C28 115.9(7)
C26 C27 C28 122.6(8)
N10 C28 C27 115.7(8)
N10 C28 H28 122.1
C27 C28 H28 122.1
N11 C29 N12 115.8(7)
N11 C29 C30 122.9(9)
N12 C29 C30 121.3(9)
C29 C30 C31 118.9(9)
C29 C30 H30 120.6
C31 C30 H30 120.6
N14B C31 C30 131.7(13)
N14B C31 N13 108.0(11)
C30 C31 N13 120.3(7)
C30 C31 N14A 107.0(11)
N13 C31 N14A 132.7(10)
N13 C32 N12 127.3(9)
N13 C32 C33 117.3(8)
N12 C32 C33 115.4(7)
C34 C33 C38 121.1(10)
C34 C33 C32 120.0(8)
C38 C33 C32 118.8(8)
C35 C34 C33 120.2(11)
C35 C34 H34 119.9
C33 C34 H34 119.9
C34 C35 C36 120.7(13)
C34 C35 H35 119.6
C36 C35 H35 119.6
C37 C36 C35 119.2(13)
C37 C36 H36 120.4
C35 C36 H36 120.4
C38 C37 C36 118.2(12)
C38 C37 H37 120.9
C36 C37 H37 120.9
C37 C38 C33 120.5(10)
C37 C38 H38 119.7
C33 C38 H38 119.7
N19A C51 N20 110.5(15)
N20 C51 N19B 133.9(13)
N19A C51 C52 129.3(16)
N20 C51 C52 120.0(8)
N19B C51 C52 106.0(13)
C53 C52 C51 116.9(9)
C53 C52 H52 121.6
C51 C52 H52 121.6
N21 C53 N22 117.2(8)
N21 C53 C52 122.7(9)
N22 C53 C52 120.1(9)
N21 C54 N20 124.1(8)
N21 C54 C55 117.3(6)
N20 C54 C55 118.7(7)
C56 C55 C60 121.8(8)
C56 C55 C54 119.0(7)
C60 C55 C54 119.1(7)
C57 C56 C55 119.2(8)
C57 C56 H56 120.4
C55 C56 H56 120.4
C56 C57 C58 121.7(9)
C56 C57 H57 119.2
C58 C57 H57 119.2
C59 C58 C57 118.4(10)
C59 C58 H58 120.8
C57 C58 H58 120.8
C58 C59 C60 121.2(9)
C58 C59 H59 119.4
C60 C59 H59 119.4
C55 C60 C59 117.6(8)
C55 C60 H60 121.2
C59 C60 H60 121.2
N23 C61 C62 115.1(9)
N23 C61 H61 122.5
C62 C61 H61 122.5
N24 C62 C63 121.7(11)
N24 C62 C61 115.1(8)
C63 C62 C61 123.1(11)
C64 C63 C62 117.0(12)
C64 C63 H63 121.5
C62 C63 H63 121.5
C65 C64 C63 122.1(13)
C65 C64 H64 119.0
C63 C64 H64 119.0
C64 C65 C66 117.6(12)
C64 C65 H65 121.2
C66 C65 H65 121.2
N24 C66 C65 124.1(10)
N24 C66 H66 118.0
C65 C66 H66 118.0
N25 C67 C68 125.2(10)
N25 C67 H67 117.4
C68 C67 H67 117.4
C69 C68 C67 116.6(9)
C69 C68 H68 121.7
C67 C68 H68 121.7
C70 C69 C68 120.2(9)
C70 C69 H69 119.9
C68 C69 H69 119.9
C69 C70 C71 120.0(11)
C69 C70 H70 120.0
C71 C70 H70 120.0
C70 C71 N25 123.3(8)
C70 C71 C72 122.9(9)
N25 C71 C72 113.8(7)
N26 C72 C71 116.8(8)
N26 C72 H72 121.6
C71 C72 H72 121.6
N27 C73 C74 122.0(7)
N27 C73 N28 115.8(6)
C74 C73 N28 122.3(6)
C73 C74 C75 118.4(7)
C73 C74 H74 120.8
C75 C74 H74 120.8
N30 C75 N29 119.2(6)
N30 C75 C74 120.4(7)
N29 C75 C74 120.3(7)
N29 C76 N28 125.3(6)
N29 C76 C77 119.7(6)
N28 C76 C77 115.0(6)
C78 C77 C82 119.6(8)
C78 C77 C76 119.6(7)
C82 C77 C76 120.8(7)
C79 C78 C77 119.8(9)
C79 C78 H78 120.1
C77 C78 H78 120.1
C80 C79 C78 122.5(12)
C80 C79 H79 118.8
C78 C79 H79 118.8
C79 C80 C81 117.9(11)
C79 C80 H80 121.1
C81 C80 H80 121.1
C82 C81 C80 122.0(11)
C82 C81 H81 119.0
C80 C81 H81 119.0
C81 C82 C77 118.2(9)
C81 C82 H82 120.9
C77 C82 H82 120.9
N31 C83 C84 113.0(8)
N31 C83 H83 123.5
C84 C83 H83 123.5
N32 C84 C83 115.4(7)
N32 C84 C85 121.6(9)
C83 C84 C85 123.1(10)
C86 C85 C84 116.8(11)
C86 C85 H85 121.6
C84 C85 H85 121.6
C87 C86 C85 120.8(9)
C87 C86 H86 119.6
C85 C86 H86 119.6
C86 C87 C88 119.2(11)
C86 C87 H87 120.4
C88 C87 H87 120.4
N32 C88 C87 122.6(11)
N32 C88 H88 118.7
C87 C88 H88 118.7
F1 B1 F3 109.5(10)
F1 B1 F2 109.3(10)
F3 B1 F2 109.2(10)
F1 B1 F4 111.0(10)
F3 B1 F4 109.6(10)
F2 B1 F4 108.3(10)
N36 C95 C96 171(2)
C95 C96 H96A 109.5
C95 C96 H96B 109.5
H96A C96 H96B 109.5
C95 C96 H96C 109.5
H96A C96 H96C 109.5
H96B C96 H96C 109.5
N33 C89 C90 177.9(18)
C89 C90 H90A 109.5
C89 C90 H90B 109.5
H90A C90 H90B 109.5
C89 C90 H90C 109.5
H90A C90 H90C 109.5
H90B C90 H90C 109.5
N34 C91 C92 175.9(18)
C91 C92 H92A 109.5
C91 C92 H92B 109.5
H92A C92 H92B 109.5
C91 C92 H92C 109.5
H92A C92 H92C 109.5
H92B C92 H92C 109.5
N35 C93 C94 178.0(19)
C93 C94 H94A 109.5
C93 C94 H94B 109.5
H94A C94 H94B 109.5
C93 C94 H94C 109.5
H94A C94 H94C 109.5
H94B C94 H94C 109.5
F12 B3A F10A 110(3)
F12 B3A F9 113(3)
F10A B3A F9 112(4)
F12 B3A F11 112(3)
F10A B3A F11 110(3)
F9 B3A F11 99(3)
F11 B3B F12 132(4)
F11 B3B F10B 113(4)
F12 B3B F10B 90(3)
F11 B3B F9 105(3)
F12 B3B F9 110(4)
F10B B3B F9 103(3)
F15 B4B F16B 124(3)
F15 B4B F14 110(2)
F16B B4B F14 99(3)
F15 B4B F13 103(2)
F16B B4B F13 109(3)
F14 B4B F13 112(2)
F7 B2 F6 109.8(18)
F7 B2 F8 99.6(18)
F6 B2 F8 106.2(18)
F7 B2 F5 120(2)
F6 B2 F5 117.6(18)
F8 B2 F5 99.8(17)
F15 B4A F16A 118(2)
F15 B4A F13 99.5(15)
F16A B4A F13 119(2)
F15 B4A F14 105.6(15)
F16A B4A F14 106.8(18)
F13 B4A F14 106.9(16)
C39A C40A N16A 123(2)
C39A C40A C41A 122.8(19)
N16A C40A C41A 113.6(17)
C42A C41A C40A 122(2)
C42A C41A H41A 119.1
C40A C41A H41A 119.1
C41A C42A C43A 121(3)
C41A C42A H42A 119.6
C43A C42A H42A 119.6
C44A C43A C42A 111(3)
C44A C43A H43A 124.4
C42A C43A H43A 124.4
N16A C44A C43A 126(4)
N16A C44A H44A 116.8
C43A C44A H44A 116.8
N17A C45A C46A 121(3)
N17A C45A H45A 119.7
C46A C45A H45A 119.7
C47A C46A C45A 116(3)
C47A C46A H46A 121.8
C45A C46A H46A 121.8
C46A C47A C48A 129(3)
C46A C47A H47A 115.7
C48A C47A H47A 115.7
C47A C48A C49A 110(3)
C47A C48A H48A 124.9
C49A C48A H48A 124.9
N17A C49A C50A 117(2)
N17A C49A C48A 123(2)
C50A C49A C48A 120(3)
N18A C50A C49A 110(2)
N18A C50A H50A 124.8
C49A C50A H50A 124.8
C44A N16A C40A 126(3)
C44A N16A Fe3A 129(3)
C40A N16A Fe3A 104.4(18)
C45A N17A C49A 121(2)
C45A N17A Fe3A 126(2)
C49A N17A Fe3A 113.2(17)
N19A N18A C50A 122(3)
N19A N18A Fe3A 123(2)
C50A N18A Fe3A 115.7(16)
C39A N15A N14A 116.6(16)
C39A N15A Fe3A 115.5(13)
N14A N15A Fe3A 126.1(15)
N15A N14A C31 94.4(14)
N18A N19A C51 119(3)
N15A C39A C40A 111.8(18)
N15A C39A H39A 124.1
C40A C39A H39A 124.1
C39B C40B N16B 113(2)
C39B C40B C41B 128(2)
N16B C40B C41B 119.6(19)
C42B C41B C40B 124(3)
C42B C41B H41B 118.2
C40B C41B H41B 118.2
C41B C42B C43B 117(3)
C41B C42B H42B 121.3
C43B C42B H42B 121.3
C44B C43B C42B 119(3)
C44B C43B H43B 120.3
C42B C43B H43B 120.3
C43B C44B N16B 122(3)
C43B C44B H44B 119.0
N16B C44B H44B 119.0
C46B C45B N17B 127(3)
C46B C45B H45B 116.6
N17B C45B H45B 116.6
C45B C46B C47B 128(3)
C45B C46B H46B 115.8
C47B C46B H46B 115.8
C46B C47B C48B 109(3)
C46B C47B H47B 125.6
C48B C47B H47B 125.6
C49B C48B C47B 125(3)
C49B C48B H48B 117.7
C47B C48B H48B 117.7
C50B C49B C48B 127(3)
C50B C49B N17B 115(2)
C48B C49B N17B 117(2)
N18B C50B C49B 114(2)
N18B C50B H50B 123.1
C49B C50B H50B 123.1
C44B N16B C40B 118(2)
C44B N16B Fe3B 127(2)
C40B N16B Fe3B 115.0(18)
C45B N17B C49B 113(2)
C45B N17B Fe3B 135(2)
C49B N17B Fe3B 111.3(16)
N19B N18B C50B 116(3)
N19B N18B Fe3B 123(3)
C50B N18B Fe3B 116.8(16)
C39B N15B N14B 119.2(17)
C39B N15B Fe3B 121.4(13)
N14B N15B Fe3B 119.2(15)
C31 N14B N15B 120.9(19)
N18B N19B C51 96(2)
N15B C39B C40B 113.1(17)
N15B C39B H39B 123.5
C40B C39B H39B 123.5

loop_
_geom_bond_atom_site_label_1
_geom_bond_atom_site_label_2
_geom_bond_distance
Fe1 N2 1.840(7)
Fe1 N31 1.876(7)
Fe1 N1 1.955(6)
Fe1 N32 1.994(6)
Fe1 N4 2.022(5)
Fe1 N29 2.036(5)
Fe2 N7 2.068(6)
Fe2 N10 2.081(7)
Fe2 N8 2.162(6)
Fe2 N5 2.172(6)
Fe2 N9 2.172(6)
Fe2 N12 2.190(6)
Fe3A N15A 1.882(13)
Fe3A N18A 1.912(14)
Fe3A N13 1.924(12)
Fe3A N17A 1.963(13)
Fe3A N16A 2.012(14)
Fe3A N20 2.206(10)
Fe3B N15B 1.875(13)
Fe3B N20 1.880(11)
Fe3B N18B 1.910(14)
Fe3B N17B 1.949(13)
Fe3B N16B 2.017(14)
Fe3B N13 2.126(12)
Fe4 N26 2.086(6)
Fe4 N23 2.093(7)
Fe4 N21 2.176(6)
Fe4 N24 2.179(6)
Fe4 N25 2.184(6)
Fe4 N28 2.197(6)
N1 C1 1.330(10)
N1 C5 1.355(11)
N2 C6 1.322(9)
N2 N3 1.392(9)
N3 C7 1.346(9)
N4 C10 1.355(9)
N4 C7 1.373(9)
N5 C10 1.357(9)
N5 C9 1.357(9)
N6 N7 1.349(8)
N6 C9 1.380(9)
N6 H6N 0.8815
N7 C17 1.299(9)
N8 C22 1.318(10)
N8 C18 1.342(11)
N9 C27 1.331(10)
N9 C23 1.342(9)
N10 C28 1.295(9)
N10 N11 1.339(8)
N11 C29 1.349(11)
N11 H11N 0.8800
N12 C32 1.349(10)
N12 C29 1.366(11)
N13 C32 1.333(9)
N13 C31 1.407(12)
N20 C54 1.359(9)
N20 C51 1.374(12)
N21 C54 1.329(9)
N21 C53 1.349(10)
N22 N23 1.349(10)
N22 C53 1.379(11)
N22 H22N 0.8804
N23 C61 1.297(12)
N24 C66 1.323(10)
N24 C62 1.365(11)
N25 C67 1.297(10)
N25 C71 1.395(11)
N26 C72 1.293(9)
N26 N27 1.349(8)
N27 C73 1.345(8)
N27 H27N 0.8798
N28 C76 1.359(8)
N28 C73 1.373(9)
N29 C76 1.320(8)
N29 C75 1.377(9)
N30 N31 1.350(8)
N30 C75 1.369(9)
N31 C83 1.307(9)
N32 C88 1.336(11)
N32 C84 1.353(11)
C1 C2 1.378(11)
C1 H1 0.9300
C2 C3 1.373(15)
C2 H2 0.9300
C3 C4 1.381(14)
C3 H3 0.9300
C4 C5 1.403(11)
C4 H4 0.9300
C5 C6 1.458(12)
C6 H6 0.9300
C7 C8 1.387(10)
C8 C9 1.374(10)
C8 H8 0.9300
C10 C11 1.465(10)
C11 C16 1.379(10)
C11 C12 1.388(10)
C12 C13 1.354(12)
C12 H12 0.9300
C13 C14 1.411(15)
C13 H13 0.9300
C14 C15 1.384(15)
C14 H14 0.9300
C15 C16 1.356(12)
C15 H15 0.9300
C16 H16 0.9300
C17 C18 1.441(12)
C17 H17 0.9300
C18 C19 1.407(11)
C19 C20 1.392(16)
C19 H19 0.9300
C20 C21 1.360(16)
C20 H20 0.9300
C21 C22 1.394(14)
C21 H21 0.9300
C22 H22 0.9300
C23 C24 1.368(12)
C23 H23 0.9300
C24 C25 1.396(13)
C24 H24 0.9300
C25 C26 1.379(12)
C25 H25 0.9300
C26 C27 1.399(11)
C26 H26 0.9300
C27 C28 1.433(11)
C28 H28 0.9300
C29 C30 1.373(11)
C30 C31 1.403(13)
C30 H30 0.9300
C31 N14B 1.33(3)
C31 N14A 1.43(3)
C32 C33 1.469(12)
C33 C34 1.356(12)
C33 C38 1.384(11)
C34 C35 1.322(17)
C34 H34 0.9300
C35 C36 1.419(19)
C35 H35 0.9300
C36 C37 1.398(18)
C36 H36 0.9300
C37 C38 1.368(14)
C37 H37 0.9300
C38 H38 0.9300
C51 N19A 1.36(5)
C51 N19B 1.40(5)
C51 C52 1.411(14)
C52 C53 1.383(12)
C52 H52 0.9300
C54 C55 1.467(11)
C55 C56 1.379(10)
C55 C60 1.389(10)
C56 C57 1.350(13)
C56 H56 0.9300
C57 C58 1.412(15)
C57 H57 0.9300
C58 C59 1.366(13)
C58 H58 0.9300
C59 C60 1.412(12)
C59 H59 0.9300
C60 H60 0.9300
C61 C62 1.444(14)
C61 H61 0.9300
C62 C63 1.426(14)
C63 C64 1.374(18)
C63 H63 0.9300
C64 C65 1.347(17)
C64 H64 0.9300
C65 C66 1.404(13)
C65 H65 0.9300
C66 H66 0.9300
C67 C68 1.428(13)
C67 H67 0.9300
C68 C69 1.371(14)
C68 H68 0.9300
C69 C70 1.334(14)
C69 H69 0.9300
C70 C71 1.362(11)
C70 H70 0.9300
C71 C72 1.437(11)
C72 H72 0.9300
C73 C74 1.352(10)
C74 C75 1.388(10)
C74 H74 0.9300
C76 C77 1.473(10)
C77 C78 1.376(10)
C77 C82 1.397(10)
C78 C79 1.370(14)
C78 H78 0.9300
C79 C80 1.344(18)
C79 H79 0.9300
C80 C81 1.388(17)
C80 H80 0.9300
C81 C82 1.379(13)
C81 H81 0.9300
C82 H82 0.9300
C83 C84 1.413(12)
C83 H83 0.9300
C84 C85 1.421(11)
C85 C86 1.392(15)
C85 H85 0.9300
C86 C87 1.360(15)
C86 H86 0.9300
C87 C88 1.374(13)
C87 H87 0.9300
C88 H88 0.9300
F9 B3A 1.36(5)
F9 B3B 1.45(5)
F10A B3A 1.359(19)
F10B B3B 1.42(2)
F11 B3B 1.18(5)
F11 B3A 1.38(5)
F12 B3B 1.27(5)
F12 B3A 1.31(5)
F13 B4B 1.32(2)
F13 B4A 1.363(16)
F14 B4B 1.32(2)
F14 B4A 1.365(13)
F15 B4B 1.314(19)
F15 B4A 1.344(15)
F16A B4A 1.349(15)
F1 B1 1.357(14)
F2 B1 1.391(13)
F3 B1 1.362(13)
F4 B1 1.391(15)
F5 B2 1.352(14)
F7 B2 1.339(14)
F8 B2 1.346(15)
N36 C95 1.18(2)
C95 C96 1.38(2)
C96 H96A 0.9600
C96 H96B 0.9600
C96 H96C 0.9600
N33 C89 1.182(18)
C89 C90 1.399(19)
C90 H90A 0.9600
C90 H90B 0.9600
C90 H90C 0.9600
N34 C91 1.033(13)
C91 C92 1.427(15)
C92 H92A 0.9600
C92 H92B 0.9600
C92 H92C 0.9600
N35 C93 1.125(17)
C93 C94 1.437(19)
C94 H94A 0.9600
C94 H94B 0.9600
C94 H94C 0.9600
F6 B2 1.340(14)
B4B F16B 1.316(19)
C40A C39A 1.357(14)
C40A N16A 1.373(15)
C40A C41A 1.47(3)
C41A C42A 1.36(3)
C41A H41A 0.9300
C42A C43A 1.51(5)
C42A H42A 0.9300
C43A C44A 1.41(5)
C43A H43A 0.9300
C44A N16A 1.28(4)
C44A H44A 0.9300
C45A N17A 1.28(3)
C45A C46A 1.47(4)
C45A H45A 0.9300
C46A C47A 1.28(4)
C46A H46A 0.9300
C47A C48A 1.35(5)
C47A H47A 0.9300
C48A C49A 1.51(4)
C48A H48A 0.9300
C49A N17A 1.30(3)
C49A C50A 1.51(3)
C50A N18A 1.37(3)
C50A H50A 0.9300
N18A N19A 1.321(17)
N15A C39A 1.346(13)
N15A N14A 1.374(15)
C39A H39A 0.9300
C40B C39B 1.377(14)
C40B N16B 1.379(14)
C40B C41B 1.40(3)
C41B C42B 1.31(3)
C41B H41B 0.9300
C42B C43B 1.42(5)
C42B H42B 0.9300
C43B C44B 1.37(5)
C43B H43B 0.9300
C44B N16B 1.38(4)
C44B H44B 0.9300
C45B C46B 1.30(4)
C45B N17B 1.31(4)
C45B H45B 0.9300
C46B C47B 1.31(5)
C46B H46B 0.9300
C47B C48B 1.46(4)
C47B H47B 0.9300
C48B C49B 1.41(3)
C48B H48B 0.9300
C49B C50B 1.38(3)
C49B N17B 1.43(4)
C50B N18B 1.34(3)
C50B H50B 0.9300
N18B N19B 1.324(17)
N15B C39B 1.346(13)
N15B N14B 1.375(15)
C39B H39B 0.9300
